data_4511495
loop_
_publ_author_name
'Awwadi, Firas F.'
'Willett, Roger D.'
'Haddad, Salim F.'
'Twamley, Brendan'

_publ_section_title
;
 The Electrostatic Nature of Aryl&#x2212;Bromine&#x2212;Halide
 Synthons:&#x2009; The Role of Aryl&#x2212;Bromine&#x2212;Halide Synthons
 in the Crystal Structures of
 thetrans-Bis(2-bromopyridine)dihalocopper(II)
 andtrans-Bis(3-bromopyridine)dihalocopper(II) Complexes
;
_journal_issue 8
_journal_name_full 'Crystal Growth &amp; Design'
_journal_page_first 1833
_journal_paper_doi 10.1021/cg060154b
_journal_volume 6
_journal_year 2006
_chemical_formula_moiety 'C10 H8 Br2 Cl2 Cu N2'
_chemical_formula_sum 'C10 H8 Br2 Cl2 Cu N2'
_chemical_formula_weight 450.44
_chemical_name_common '[3-Br-pyridine]CuCl2'
_chemical_name_systematic
; 
 ? 
;
_space_group_IT_number 14
_symmetry_cell_setting monoclinic
_symmetry_space_group_name_Hall '-P 2ybc'
_symmetry_space_group_name_H-M 'P 1 21/c 1'
_atom_sites_solution_hydrogens geom
_atom_sites_solution_primary direct
_atom_sites_solution_secondary difmap
_audit_creation_method SHELXL-97
_cell_angle_alpha 90.00
_cell_angle_beta 91.53(3)
_cell_angle_gamma 90.00
_cell_formula_units_Z 2
_cell_length_a 3.8178(8)
_cell_length_b 13.831(3)
_cell_length_c 12.050(2)
_cell_measurement_reflns_used 2304
_cell_measurement_temperature 80(2)
_cell_measurement_theta_max 28.70
_cell_measurement_theta_min 2.94
_cell_volume 636.1(2)
_computing_cell_refinement 'Bruker SAINT+ v. 6.22'
_computing_data_collection 'Bruker SMART v. 5.626'
_computing_data_reduction 'Bruker SAINT+ v. 6.22'
_computing_molecular_graphics 'XP, Bruker SHELXTL v. 6.10'
_computing_publication_material 'XCIF, Bruker SHELXTL v. 6.10'
_computing_structure_refinement 'XL, Bruker SHELXTL v. 6.10'
_computing_structure_solution 'XS, Bruker SHELXTL v. 6.10'
_diffrn_ambient_temperature 80(2)
_diffrn_detector_area_resol_mean 8.3
_diffrn_measured_fraction_theta_full 0.997
_diffrn_measured_fraction_theta_max 0.997
_diffrn_measurement_device_type 'Bruker/Siemens SMART APEX'
_diffrn_measurement_method \w
_diffrn_radiation_monochromator graphite
_diffrn_radiation_source 'normal-focus sealed tube'
_diffrn_radiation_type MoK\a
_diffrn_radiation_wavelength 0.71073
_diffrn_reflns_av_R_equivalents 0.0363
_diffrn_reflns_av_sigmaI/netI 0.0311
_diffrn_reflns_limit_h_max 4
_diffrn_reflns_limit_h_min -4
_diffrn_reflns_limit_k_max 16
_diffrn_reflns_limit_k_min -16
_diffrn_reflns_limit_l_max 14
_diffrn_reflns_limit_l_min -14
_diffrn_reflns_number 8288
_diffrn_reflns_theta_full 25.25
_diffrn_reflns_theta_max 25.25
_diffrn_reflns_theta_min 2.24
_diffrn_standards_decay_% <0.01
_exptl_absorpt_coefficient_mu 8.394
_exptl_absorpt_correction_T_max 0.8501
_exptl_absorpt_correction_T_min 0.1521
_exptl_absorpt_correction_type multi-scan
_exptl_absorpt_process_details 'SADABS (SAINT+, 2001)'
_exptl_crystal_colour blue
_exptl_crystal_density_diffrn 2.352
_exptl_crystal_density_method 'not measured'
_exptl_crystal_description needle
_exptl_crystal_F_000 430
_exptl_crystal_size_max 0.36
_exptl_crystal_size_mid 0.04
_exptl_crystal_size_min 0.02
_refine_diff_density_max 0.723
_refine_diff_density_min -0.365
_refine_diff_density_rms 0.106
_refine_ls_extinction_method none
_refine_ls_goodness_of_fit_ref 1.075
_refine_ls_hydrogen_treatment constr
_refine_ls_matrix_type full
_refine_ls_number_parameters 79
_refine_ls_number_reflns 1157
_refine_ls_number_restraints 0
_refine_ls_restrained_S_all 1.075
_refine_ls_R_factor_all 0.0256
_refine_ls_R_factor_gt 0.0229
_refine_ls_shift/su_max 0.000
_refine_ls_shift/su_mean 0.000
_refine_ls_structure_factor_coef Fsqd
_refine_ls_weighting_details 'calc w=1/[\s^2^(Fo^2^)+(0.0290P)^2^+0.3740P] where P=(Fo^2^+2Fc^2^)/3'
_refine_ls_weighting_scheme calc
_refine_ls_wR_factor_gt 0.0566
_refine_ls_wR_factor_ref 0.0576
_reflns_number_gt 1074
_reflns_number_total 1157
_reflns_threshold_expression >2sigma(I)
_cod_data_source_file cg060154bsi20060320_081027.cif
_cod_data_source_block bt455
_cod_depositor_comments
;
The following automatic conversions were performed:

'_symmetry_cell_setting' value 'Monoclinic' changed to 'monoclinic'
according to
/usr/data/users/saulius/automatic-downloads/retrospective/ACS/lib/dictionaries/cif_core.dic
dictionary named 'cif_core.dic' version 2.4.2 from 2011-04-26.

Automatic conversion script
Id: cif_fix_values 2281 2013-09-26 08:29:07Z andrius 
;
_cod_original_sg_symbol_H-M P2(1)/c
_cod_database_code 4511495

loop_
_symmetry_equiv_pos_as_xyz
'x, y, z'
'-x, y+1/2, -z+1/2'
'-x, -y, -z'
'x, -y-1/2, z-1/2'

loop_
_atom_site_label
_atom_site_type_symbol
_atom_site_fract_x
_atom_site_fract_y
_atom_site_fract_z
_atom_site_U_iso_or_equiv
_atom_site_adp_type
_atom_site_occupancy
_atom_site_symmetry_multiplicity
_atom_site_calc_flag
_atom_site_refinement_flags
Br3 Br -0.30542(8) -0.39594(2) -0.10048(2) 0.01341(13) Uani 1 1 d .
Cu Cu 0.0000 0.0000 0.0000 0.01106(16) Uani 1 2 d S
Cl1 Cl 0.35908(19) -0.03506(5) -0.14497(6) 0.01137(18) Uani 1 1 d .
N1 N -0.0008(7) -0.14020(19) 0.0441(2) 0.0109(5) Uani 1 1 d .
C2 C -0.1244(8) -0.2086(2) -0.0259(2) 0.0103(6) Uani 1 1 d .
H2A H -0.2111 -0.1903 -0.0975 0.012 Uiso 1 1 calc R
C3 C -0.1276(8) -0.3049(2) 0.0042(2) 0.0110(6) Uani 1 1 d .
C4 C -0.0028(8) -0.3339(2) 0.1078(3) 0.0119(6) Uani 1 1 d .
H4A H -0.0070 -0.3998 0.1296 0.014 Uiso 1 1 calc R
C5 C 0.1283(8) -0.2630(2) 0.1782(2) 0.0128(7) Uani 1 1 d .
H5A H 0.2230 -0.2798 0.2493 0.015 Uiso 1 1 calc R
C6 C 0.1211(8) -0.1672(2) 0.1447(2) 0.0117(6) Uani 1 1 d .
H6A H 0.2055 -0.1190 0.1948 0.014 Uiso 1 1 calc R

loop_
_atom_site_aniso_label
_atom_site_aniso_U_11
_atom_site_aniso_U_22
_atom_site_aniso_U_33
_atom_site_aniso_U_23
_atom_site_aniso_U_13
_atom_site_aniso_U_12
Br3 0.01377(19) 0.00874(19) 0.0176(2) -0.00253(11) -0.00123(13) -0.00100(12)
Cu 0.0154(3) 0.0049(3) 0.0130(3) 0.00066(19) 0.0033(2) 0.0008(2)
Cl1 0.0127(4) 0.0086(4) 0.0129(4) 0.0002(3) 0.0015(3) 0.0007(3)
N1 0.0114(13) 0.0075(14) 0.0140(13) 0.0009(10) 0.0031(10) 0.0002(11)
C2 0.0100(15) 0.0114(16) 0.0094(14) -0.0002(12) 0.0011(11) 0.0022(13)
C3 0.0092(15) 0.0100(16) 0.0140(15) -0.0040(12) 0.0039(12) 0.0003(12)
C4 0.0115(16) 0.0064(15) 0.0179(16) 0.0023(12) 0.0035(12) 0.0014(13)
C5 0.0112(15) 0.0145(17) 0.0126(15) 0.0023(12) -0.0007(12) 0.0011(13)
C6 0.0110(15) 0.0136(17) 0.0106(15) -0.0027(12) -0.0003(12) -0.0009(13)

loop_
_atom_type_symbol
_atom_type_description
_atom_type_scat_dispersion_real
_atom_type_scat_dispersion_imag
_atom_type_scat_source
C C 0.0033 0.0016 'International Tables Vol C Tables 4.2.6.8 and 6.1.1.4'
H H 0.0000 0.0000 'International Tables Vol C Tables 4.2.6.8 and 6.1.1.4'
N N 0.0061 0.0033 'International Tables Vol C Tables 4.2.6.8 and 6.1.1.4'
Cl Cl 0.1484 0.1585 'International Tables Vol C Tables 4.2.6.8 and 6.1.1.4'
Cu Cu 0.3201 1.2651 'International Tables Vol C Tables 4.2.6.8 and 6.1.1.4'
Br Br -0.2901 2.4595 'International Tables Vol C Tables 4.2.6.8 and 6.1.1.4'

loop_
_geom_angle_atom_site_label_1
_geom_angle_atom_site_label_2
_geom_angle_atom_site_label_3
_geom_angle
_geom_angle_site_symmetry_1
_geom_angle_site_symmetry_3
N1 Cu N1 180.0 3 .
N1 Cu Cl1 89.84(7) 3 .
N1 Cu Cl1 90.16(7) . .
N1 Cu Cl1 90.16(7) 3 3
N1 Cu Cl1 89.84(7) . 3
Cl1 Cu Cl1 180.0 . 3
C6 N1 C2 118.6(3) . .
C6 N1 Cu 120.4(2) . .
C2 N1 Cu 121.0(2) . .
N1 C2 C3 121.3(3) . .
N1 C2 H2A 119.3 . .
C3 C2 H2A 119.3 . .
C2 C3 C4 120.7(3) . .
C2 C3 Br3 118.1(2) . .
C4 C3 Br3 121.1(2) . .
C5 C4 C3 117.4(3) . .
C5 C4 H4A 121.3 . .
C3 C4 H4A 121.3 . .
C4 C5 C6 119.7(3) . .
C4 C5 H5A 120.2 . .
C6 C5 H5A 120.2 . .
N1 C6 C5 122.3(3) . .
N1 C6 H6A 118.8 . .
C5 C6 H6A 118.8 . .

loop_
_geom_bond_atom_site_label_1
_geom_bond_atom_site_label_2
_geom_bond_distance
_geom_bond_site_symmetry_2
Br3 C3 1.895(3) .
Cu N1 2.011(3) 3
Cu N1 2.011(3) .
Cu Cl1 2.3009(9) .
Cu Cl1 2.3010(9) 3
N1 C6 1.340(4) .
N1 C2 1.345(4) .
C2 C3 1.381(4) .
C2 H2A 0.9500 .
C3 C4 1.383(4) .
C4 C5 1.382(4) .
C4 H4A 0.9500 .
C5 C6 1.384(4) .
C5 H5A 0.9500 .
C6 H6A 0.9500 .

loop_
_geom_hbond_atom_site_label_D
_geom_hbond_atom_site_label_H
_geom_hbond_atom_site_label_A
_geom_hbond_distance_DH
_geom_hbond_distance_HA
_geom_hbond_distance_DA
_geom_hbond_angle_DHA
_geom_hbond_site_symmetry_A
C5 H5A Cl1 0.95 2.90 3.608(3) 132.2 4_556
C2 H2A Cl1 0.95 2.75 3.400(3) 126.0 1_455
C6 H6A Cl1 0.95 2.78 3.430(3) 126.6 3_655

loop_
_geom_torsion_atom_site_label_1
_geom_torsion_atom_site_label_2
_geom_torsion_atom_site_label_3
_geom_torsion_atom_site_label_4
_geom_torsion
_geom_torsion_site_symmetry_1
Cl1 Cu N1 C6 119.7(2) .
Cl1 Cu N1 C6 -60.3(2) 3
Cl1 Cu N1 C2 -60.6(2) .
Cl1 Cu N1 C2 119.4(2) 3
C6 N1 C2 C3 0.1(4) .
Cu N1 C2 C3 -179.6(2) .
N1 C2 C3 C4 -0.1(4) .
N1 C2 C3 Br3 -179.8(2) .
C2 C3 C4 C5 -0.9(4) .
Br3 C3 C4 C5 178.8(2) .
C3 C4 C5 C6 1.8(4) .
C2 N1 C6 C5 0.9(4) .
Cu N1 C6 C5 -179.4(2) .
C4 C5 C6 N1 -1.9(5) .
